data_1533766
loop_
_publ_author_name
'Bhagwat, M.'
'Ramaswamy, V.'

_publ_section_title
;
 Synthesis of nanocrystalline zirconia by amorphous citrate route:
 structural and thermal (HTXRD) studies
;
_journal_name_full 'Materials Research Bulletin'
_journal_page_first 1627
_journal_page_last 1640
_journal_volume 39
_journal_year 2004
_chemical_formula_sum 'O1.78 Zr0.88'
_chemical_name_systematic 'Zr0.88 O1.78'
_space_group_IT_number 137
_symmetry_space_group_name_Hall '-P 4ac 2a'
_symmetry_space_group_name_H-M 'P 42/n m c :2'
_cell_angle_alpha 90
_cell_angle_beta 90
_cell_angle_gamma 90
_cell_formula_units_Z 2
_cell_length_a 3.59
_cell_length_b 3.59
_cell_length_c 5.16
_cell_volume 66.503
_citation_journal_id_ASTM MRBUAC
_cod_data_source_file Bhagwat_MRBUAC_2004_1926.cif
_cod_data_source_block O1.78Zr0.88
_cod_original_cell_volume 66.50259
_cod_database_code 1533766

loop_
_symmetry_equiv_pos_as_xyz
x,y,z
-y+1/2,x,z+1/2
-x+1/2,-y+1/2,z
y,-x+1/2,z+1/2
x+1/2,-y,-z
y+1/2,x+1/2,-z+1/2
-x,y+1/2,-z
-y,-x,-z+1/2
-x,-y,-z
y-1/2,-x,-z-1/2
x-1/2,y-1/2,-z
-y,x-1/2,-z-1/2
-x-1/2,y,z
-y-1/2,-x-1/2,z-1/2
x,-y-1/2,z
y,x,z-1/2

loop_
_atom_site_label
_atom_site_type_symbol
_atom_site_fract_x
_atom_site_fract_y
_atom_site_fract_z
_atom_site_occupancy
_atom_site_U_iso_or_equiv
O1 O-2 0.25 0.25 0.4462 0.89 0.0
Zr1 Zr+4 0.75 0.25 0.75 0.88 0.0
